data_2209037
loop_
_publ_author_name
'He, Zhi-An'
'Zhang, Ji-Xia'
'Bai, Su-Ping'

_publ_section_title
;
 An <i>ent</i>-kaurane diterpenoid from <i>Isodon japonica</i>
;
_journal_coeditor_code WN2013
_journal_issue 5
_journal_name_full 'Acta Crystallographica Section E'
_journal_page_first o2021
_journal_page_last o2023
_journal_paper_doi 10.1107/S1600536806014474
_journal_volume 62
_journal_year 2006
_chemical_formula_iupac 'C24 H34 O8, H2 O'
_chemical_formula_moiety 'C24 H34 O8, H2 O'
_chemical_formula_sum 'C24 H36 O9'
_chemical_formula_weight 468.53
_chemical_melting_point 474
_chemical_name_systematic
;
1\b,7\b-dihydroxy-6\b,15\b-diacetoxy-16\a,17:7\a,20-diepoxy-ent-kaurane
;
_space_group_IT_number 19
_symmetry_cell_setting orthorhombic
_symmetry_space_group_name_Hall 'P 2ac 2ab'
_symmetry_space_group_name_H-M 'P 21 21 21'
_atom_sites_solution_hydrogens geom
_atom_sites_solution_primary direct
_atom_sites_solution_secondary difmap
_cell_angle_alpha 90.00
_cell_angle_beta 90.00
_cell_angle_gamma 90.00
_cell_formula_units_Z 4
_cell_length_a 9.492(2)
_cell_length_b 14.909(4)
_cell_length_c 16.354(4)
_cell_measurement_reflns_used 28
_cell_measurement_temperature 294(2)
_cell_measurement_theta_max 13.60
_cell_measurement_theta_min 2.84
_cell_volume 2314.4(10)
_computing_cell_refinement XSCANS
_computing_data_collection 'XSCANS (Siemens, 1994)'
_computing_data_reduction 'SHELXTL (Sheldrick, 1997b)'
_computing_molecular_graphics 'ORTEP-3 (Farrugia, 1997)'
_computing_publication_material SHELXTL
_computing_structure_refinement 'SHELXL97 (Sheldrick, 1997a)'
_computing_structure_solution 'SHELXS97 (Sheldrick, 1990)'
_diffrn_ambient_temperature 294(2)
_diffrn_measured_fraction_theta_full 1.000
_diffrn_measured_fraction_theta_max 1.000
_diffrn_measurement_device_type 'Siemens P4'
_diffrn_measurement_method \w
_diffrn_radiation_monochromator graphite
_diffrn_radiation_source 'normal-focus sealed tube'
_diffrn_radiation_type MoK\a
_diffrn_radiation_wavelength 0.71073
_diffrn_reflns_av_R_equivalents 0.0147
_diffrn_reflns_av_sigmaI/netI 0.0417
_diffrn_reflns_limit_h_max 12
_diffrn_reflns_limit_h_min 0
_diffrn_reflns_limit_k_max 19
_diffrn_reflns_limit_k_min 0
_diffrn_reflns_limit_l_max 21
_diffrn_reflns_limit_l_min -1
_diffrn_reflns_number 3354
_diffrn_reflns_theta_full 27.50
_diffrn_reflns_theta_max 27.50
_diffrn_reflns_theta_min 1.85
_diffrn_standards_decay_% 2.38
_diffrn_standards_interval_count 97
_diffrn_standards_number 3
_exptl_absorpt_coefficient_mu 0.102
_exptl_absorpt_correction_type none
_exptl_crystal_colour colourless
_exptl_crystal_density_diffrn 1.345
_exptl_crystal_density_method 'not measured'
_exptl_crystal_description prism
_exptl_crystal_F_000 1008
_exptl_crystal_size_max 0.68
_exptl_crystal_size_mid 0.68
_exptl_crystal_size_min 0.44
_refine_diff_density_max 0.195
_refine_diff_density_min -0.148
_refine_ls_extinction_coef 0.0094(10)
_refine_ls_extinction_expression Fc^*^=kFc[1+0.001xFc^2^\l^3^/sin(2\q)]^-1/4^
_refine_ls_extinction_method SHELXL97
_refine_ls_goodness_of_fit_ref 0.955
_refine_ls_hydrogen_treatment mixed
_refine_ls_matrix_type full
_refine_ls_number_parameters 311
_refine_ls_number_reflns 3003
_refine_ls_number_restraints 2
_refine_ls_restrained_S_all 0.955
_refine_ls_R_factor_all 0.0555
_refine_ls_R_factor_gt 0.0390
_refine_ls_shift/su_max 0.000
_refine_ls_shift/su_mean 0.000
_refine_ls_structure_factor_coef Fsqd
_refine_ls_weighting_details 'calc w=1/[\s^2^(Fo^2^)+(0.0466P)^2^] where P=(Fo^2^+2Fc^2^)/3'
_refine_ls_weighting_scheme calc
_refine_ls_wR_factor_gt 0.0827
_refine_ls_wR_factor_ref 0.0872
_reflns_number_gt 2210
_reflns_number_total 3003
_reflns_threshold_expression I>2\s(I)
_cod_data_source_file wn2013.cif
_cod_data_source_block I
_cod_depositor_comments
;
The following automatic conversions were performed:
'_symmetry_cell_setting' value 'Orthorhombic' changed to 'orthorhombic'
according to '/home/saulius/struct/CIF-dictionaries/cif_core.dic'
dictionary named 'cif_core.dic' version 2.4.1 from 2010-06-29.

Automatic conversion script
Id: cif_fix_enum 1527 2010-12-29 10:47:43Z saulius 

The following automatic conversions were performed:

'_symmetry_cell_setting' value 'Orthorhombic' changed to
'orthorhombic' according to
/home/saulius/struct/CIF-dictionaries/cif_core.dic dictionary named
'cif_core.dic' version 2.4.1 from 2010-06-29.

Automatic conversion script
Id: cif_fix_values 1715 2011-07-08 13:25:40Z adriana 
;
_cod_original_cell_volume 2314.2(8)
_cod_database_code 2209037
_cod_database_fobs_code 2209037

loop_
_symmetry_equiv_pos_as_xyz
'x, y, z'
'-x+1/2, -y, z+1/2'
'-x, y+1/2, -z+1/2'
'x+1/2, -y+1/2, -z'

loop_
_atom_site_type_symbol
_atom_site_label
_atom_site_fract_x
_atom_site_fract_y
_atom_site_fract_z
_atom_site_U_iso_or_equiv
_atom_site_adp_type
_atom_site_calc_flag
_atom_site_refinement_flags
_atom_site_occupancy
O O1 1.01900(15) 0.38744(11) 0.28115(10) 0.0338(4) Uani d . 1
O O2 0.72314(18) 0.17258(11) 0.42276(12) 0.0400(4) Uani d . 1
H H2O 0.7375 0.1184 0.4257 0.048 Uiso calc R 1
O O3 0.65670(16) 0.46964(10) 0.27049(10) 0.0323(4) Uani d . 1
O O4 0.7510(2) 0.60440(12) 0.24395(15) 0.0620(6) Uani d . 1
O O5 0.91558(19) 0.46033(11) 0.17605(10) 0.0358(4) Uani d . 1
H H5O 0.9000 0.5116 0.1917 0.043 Uiso calc R 1
O O6 0.58035(15) 0.30260(11) 0.19630(11) 0.0314(4) Uani d . 1
O O7 0.45387(19) 0.39210(13) 0.11464(13) 0.0504(5) Uani d . 1
O O8 0.6939(3) 0.25681(18) 0.00405(13) 0.0709(7) Uani d . 1
C C1 0.8541(3) 0.21942(16) 0.42762(15) 0.0327(6) Uani d . 1
H H1 0.9313 0.1761 0.4225 0.039 Uiso calc R 1
C C2 0.8628(3) 0.2641(2) 0.51088(16) 0.0423(7) Uani d . 1
H H2A 0.8536 0.2191 0.5534 0.051 Uiso calc R 1
H H2B 0.9540 0.2927 0.5170 0.051 Uiso calc R 1
C C3 0.7475(3) 0.33332(18) 0.52026(15) 0.0424(7) Uani d . 1
H H3A 0.7513 0.3578 0.5752 0.051 Uiso calc R 1
H H3B 0.6569 0.3041 0.5136 0.051 Uiso calc R 1
C C4 0.7587(3) 0.41029(17) 0.45865(15) 0.0376(6) Uani d . 1
C C5 0.7628(2) 0.36849(14) 0.37094(13) 0.0269(5) Uani d . 1
H H5 0.6676 0.3458 0.3606 0.032 Uiso calc R 1
C C6 0.7908(2) 0.43839(15) 0.30430(15) 0.0269(5) Uani d . 1
H H6 0.8384 0.4897 0.3296 0.032 Uiso calc R 1
C C7 0.8873(2) 0.40011(16) 0.23929(15) 0.0285(5) Uani d . 1
C C8 0.8400(2) 0.31033(16) 0.20316(14) 0.0264(5) Uani d . 1
C C9 0.8196(2) 0.24230(14) 0.27517(13) 0.0259(5) Uani d . 1
H H9 0.7183 0.2302 0.2791 0.031 Uiso calc R 1
C C10 0.8637(2) 0.28744(15) 0.35664(14) 0.0265(5) Uani d . 1
C C11 0.8913(3) 0.15257(17) 0.25601(16) 0.0375(6) Uani d . 1
H H11A 0.9924 0.1592 0.2623 0.045 Uiso calc R 1
H H11B 0.8596 0.1078 0.2949 0.045 Uiso calc R 1
C C12 0.8594(3) 0.12003(16) 0.16961(15) 0.0404(7) Uani d . 1
H H12A 0.7654 0.0946 0.1685 0.048 Uiso calc R 1
H H12B 0.9253 0.0728 0.1554 0.048 Uiso calc R 1
C C13 0.8690(3) 0.19507(17) 0.10519(15) 0.0378(6) Uani d . 1
H H13 0.9137 0.1736 0.0549 0.045 Uiso calc R 1
C C14 0.9479(3) 0.27467(17) 0.14063(16) 0.0378(6) Uani d . 1
H H14A 0.9689 0.3190 0.0990 0.045 Uiso calc R 1
H H14B 1.0347 0.2562 0.1670 0.045 Uiso calc R 1
C C15 0.7072(2) 0.31427(16) 0.14824(14) 0.0291(5) Uani d . 1
H H15 0.7039 0.3715 0.1189 0.035 Uiso calc R 1
C C16 0.7271(3) 0.23696(17) 0.08781(15) 0.0404(6) Uani d . 1
C C17 0.6113(4) 0.1918(2) 0.0475(2) 0.0668(10) Uani d . 1
H H17A 0.6235 0.1291 0.0333 0.080 Uiso calc R 1
H H17B 0.5163 0.2085 0.0632 0.080 Uiso calc R 1
C C18 0.6263(4) 0.4687(2) 0.46492(18) 0.0568(9) Uani d . 1
H H18A 0.5450 0.4335 0.4512 0.068 Uiso calc R 1
H H18B 0.6340 0.5183 0.4277 0.068 Uiso calc R 1
H H18C 0.6171 0.4909 0.5198 0.068 Uiso calc R 1
C C19 0.8852(4) 0.4697(2) 0.48101(18) 0.0590(9) Uani d . 1
H H19A 0.8761 0.4896 0.5366 0.071 Uiso calc R 1
H H19B 0.8879 0.5208 0.4453 0.071 Uiso calc R 1
H H19C 0.9706 0.4359 0.4751 0.071 Uiso calc R 1
C C20 1.0148(2) 0.32072(17) 0.34482(15) 0.0336(6) Uani d . 1
H H20A 1.0494 0.3463 0.3955 0.040 Uiso calc R 1
H H20B 1.0753 0.2708 0.3303 0.040 Uiso calc R 1
C C21 0.6501(3) 0.55592(17) 0.24686(17) 0.0397(6) Uani d . 1
C C22 0.5048(3) 0.5832(2) 0.2239(2) 0.0582(9) Uani d . 1
H H22A 0.4420 0.5333 0.2310 0.070 Uiso calc PR 0.50
H H22B 0.5035 0.6019 0.1677 0.070 Uiso calc PR 0.50
H H22C 0.4750 0.6320 0.2581 0.070 Uiso calc PR 0.50
H H22D 0.5050 0.6448 0.2069 0.070 Uiso calc PR 0.50
H H22E 0.4436 0.5762 0.2702 0.070 Uiso calc PR 0.50
H H22F 0.4720 0.5461 0.1798 0.070 Uiso calc PR 0.50
C C23 0.4636(3) 0.34688(17) 0.17536(17) 0.0356(6) Uani d . 1
C C24 0.3508(3) 0.3321(2) 0.2364(2) 0.0661(10) Uani d . 1
H H24A 0.3852 0.2938 0.2791 0.079 Uiso calc PR 0.50
H H24B 0.2713 0.3044 0.2104 0.079 Uiso calc PR 0.50
H H24C 0.3228 0.3887 0.2593 0.079 Uiso calc PR 0.50
H H24D 0.2677 0.3641 0.2201 0.079 Uiso calc PR 0.50
H H24E 0.3815 0.3535 0.2888 0.079 Uiso calc PR 0.50
H H24F 0.3301 0.2692 0.2399 0.079 Uiso calc PR 0.50
O O9 0.1993(3) 0.48854(15) 0.08138(19) 0.0666(7) Uani d D 1
H H0A 0.271(2) 0.459(2) 0.091(2) 0.089(13) Uiso d D 1
H H0B 0.128(4) 0.465(4) 0.101(4) 0.20(3) Uiso d D 1

loop_
_atom_site_aniso_label
_atom_site_aniso_U_11
_atom_site_aniso_U_22
_atom_site_aniso_U_33
_atom_site_aniso_U_12
_atom_site_aniso_U_13
_atom_site_aniso_U_23
O1 0.0186(8) 0.0377(9) 0.0450(10) -0.0049(7) 0.0000(8) 0.0027(8)
O2 0.0327(9) 0.0357(9) 0.0516(11) -0.0061(8) -0.0008(9) 0.0069(9)
O3 0.0256(8) 0.0277(8) 0.0435(10) 0.0047(7) 0.0000(8) -0.0011(8)
O4 0.0460(12) 0.0359(10) 0.1041(17) -0.0013(10) 0.0000(13) 0.0180(12)
O5 0.0360(9) 0.0309(9) 0.0405(10) -0.0027(8) 0.0087(9) 0.0034(8)
O6 0.0223(8) 0.0329(9) 0.0391(10) 0.0020(7) -0.0009(7) 0.0045(8)
O7 0.0369(10) 0.0555(12) 0.0589(12) 0.0092(10) -0.0060(10) 0.0183(11)
O8 0.1008(19) 0.0765(14) 0.0353(10) 0.0229(16) -0.0176(14) -0.0085(11)
C1 0.0245(12) 0.0377(13) 0.0360(14) 0.0014(11) -0.0007(11) 0.0040(11)
C2 0.0394(15) 0.0541(17) 0.0334(14) -0.0047(14) -0.0014(13) 0.0078(13)
C3 0.0434(16) 0.0514(16) 0.0324(14) -0.0066(14) 0.0068(12) -0.0050(12)
C4 0.0397(15) 0.0399(14) 0.0333(13) -0.0055(13) 0.0051(12) -0.0095(12)
C5 0.0213(11) 0.0306(11) 0.0289(12) -0.0012(10) 0.0028(10) -0.0055(10)
C6 0.0225(11) 0.0233(11) 0.0348(13) -0.0005(10) -0.0011(10) -0.0040(10)
C7 0.0224(11) 0.0297(12) 0.0334(13) -0.0033(10) 0.0024(11) 0.0053(11)
C8 0.0195(10) 0.0315(12) 0.0284(12) 0.0030(10) 0.0036(10) 0.0015(11)
C9 0.0206(11) 0.0235(11) 0.0335(12) 0.0043(9) -0.0022(10) 0.0001(10)
C10 0.0201(11) 0.0306(12) 0.0289(12) 0.0006(10) -0.0009(10) 0.0002(10)
C11 0.0386(14) 0.0304(12) 0.0436(15) 0.0115(11) -0.0034(13) 0.0003(12)
C12 0.0434(15) 0.0317(13) 0.0460(16) 0.0129(13) 0.0034(14) -0.0071(12)
C13 0.0405(15) 0.0397(14) 0.0331(14) 0.0072(13) 0.0084(12) -0.0095(12)
C14 0.0329(14) 0.0413(14) 0.0392(15) 0.0022(13) 0.0115(12) -0.0006(13)
C15 0.0257(11) 0.0310(12) 0.0305(13) -0.0003(11) 0.0000(10) 0.0018(11)
C16 0.0453(16) 0.0421(14) 0.0337(14) 0.0073(14) -0.0035(13) -0.0056(12)
C17 0.067(2) 0.062(2) 0.071(2) 0.010(2) -0.0282(19) -0.030(2)
C18 0.073(2) 0.0526(18) 0.0446(17) 0.0174(18) 0.0162(17) -0.0098(16)
C19 0.080(2) 0.0546(19) 0.0426(18) -0.0210(18) 0.0019(17) -0.0144(16)
C20 0.0222(11) 0.0440(14) 0.0347(14) 0.0006(12) 0.0004(11) 0.0020(12)
C21 0.0429(15) 0.0309(13) 0.0452(15) 0.0092(13) 0.0013(14) -0.0027(12)
C22 0.0471(16) 0.0411(15) 0.086(3) 0.0154(14) -0.0105(19) 0.0013(17)
C23 0.0244(12) 0.0317(13) 0.0508(16) -0.0022(11) -0.0046(12) 0.0019(14)
C24 0.0308(15) 0.071(2) 0.097(3) 0.0076(16) 0.0121(18) 0.030(2)
O9 0.0542(15) 0.0402(11) 0.105(2) 0.0110(12) -0.0139(16) -0.0032(13)

loop_
_atom_type_symbol
_atom_type_description
_atom_type_scat_dispersion_real
_atom_type_scat_dispersion_imag
_atom_type_scat_source
C C 0.0033 0.0000 'International Tables Vol C Tables 4.2.6.8 and 6.1.1.4'
H H 0.0000 0.0000 'International Tables Vol C Tables 4.2.6.8 and 6.1.1.4'
O O 0.0106 0.0000 'International Tables Vol C Tables 4.2.6.8 and 6.1.1.4'

loop_
_geom_angle_atom_site_label_1
_geom_angle_atom_site_label_2
_geom_angle_atom_site_label_3
_geom_angle
C7 O1 C20 114.27(16)
C1 O2 H2O 109.5
C21 O3 C6 116.97(19)
C7 O5 H5O 109.5
C23 O6 C15 119.44(18)
C17 O8 C16 60.56(19)
O2 C1 C2 108.2(2)
O2 C1 C10 109.30(19)
C2 C1 C10 112.5(2)
O2 C1 H1 108.9
C2 C1 H1 108.9
C10 C1 H1 108.9
C3 C2 C1 110.6(2)
C3 C2 H2A 109.5
C1 C2 H2A 109.5
C3 C2 H2B 109.5
C1 C2 H2B 109.5
H2A C2 H2B 108.1
C2 C3 C4 113.3(2)
C2 C3 H3A 108.9
C4 C3 H3A 108.9
C2 C3 H3B 108.9
C4 C3 H3B 108.9
H3A C3 H3B 107.7
C3 C4 C18 109.0(2)
C3 C4 C19 109.3(2)
C18 C4 C19 107.3(2)
C3 C4 C5 107.85(19)
C18 C4 C5 108.0(2)
C19 C4 C5 115.4(2)
C6 C5 C10 108.31(18)
C6 C5 C4 112.70(18)
C10 C5 C4 117.5(2)
C6 C5 H5 105.8
C10 C5 H5 105.8
C4 C5 H5 105.8
O3 C6 C7 112.38(19)
O3 C6 C5 109.56(17)
C7 C6 C5 110.36(18)
O3 C6 H6 108.1
C7 C6 H6 108.1
C5 C6 H6 108.1
O5 C7 O1 105.68(17)
O5 C7 C6 113.20(19)
O1 C7 C6 103.96(18)
O5 C7 C8 109.45(19)
O1 C7 C8 108.91(18)
C6 C7 C8 115.01(18)
C7 C8 C14 111.27(19)
C7 C8 C15 115.44(18)
C14 C8 C15 99.72(19)
C7 C8 C9 108.20(18)
C14 C8 C9 110.94(18)
C15 C8 C9 111.11(18)
C11 C9 C10 115.75(19)
C11 C9 C8 110.88(19)
C10 C9 C8 109.38(17)
C11 C9 H9 106.8
C10 C9 H9 106.8
C8 C9 H9 106.8
C20 C10 C1 111.30(19)
C20 C10 C9 106.58(19)
C1 C10 C9 110.19(18)
C20 C10 C5 110.08(19)
C1 C10 C5 111.10(18)
C9 C10 C5 107.42(17)
C12 C11 C9 112.3(2)
C12 C11 H11A 109.2
C9 C11 H11A 109.2
C12 C11 H11B 109.2
C9 C11 H11B 109.2
H11A C11 H11B 107.9
C11 C12 C13 113.0(2)
C11 C12 H12A 109.0
C13 C12 H12A 109.0
C11 C12 H12B 109.0
C13 C12 H12B 109.0
H12A C12 H12B 107.8
C16 C13 C14 100.84(19)
C16 C13 C12 112.1(2)
C14 C13 C12 109.6(2)
C16 C13 H13 111.3
C14 C13 H13 111.3
C12 C13 H13 111.3
C13 C14 C8 101.26(19)
C13 C14 H14A 111.5
C8 C14 H14A 111.5
C13 C14 H14B 111.5
C8 C14 H14B 111.5
H14A C14 H14B 109.3
O6 C15 C16 111.27(19)
O6 C15 C8 110.93(17)
C16 C15 C8 104.21(19)
O6 C15 H15 110.1
C16 C15 H15 110.1
C8 C15 H15 110.1
O8 C16 C17 59.67(19)
O8 C16 C13 117.4(2)
C17 C16 C13 124.8(2)
O8 C16 C15 115.7(2)
C17 C16 C15 123.4(2)
C13 C16 C15 107.5(2)
O8 C17 C16 59.8(2)
O8 C17 H17A 117.8
C16 C17 H17A 117.8
O8 C17 H17B 117.8
C16 C17 H17B 117.8
H17A C17 H17B 114.9
C4 C18 H18A 109.5
C4 C18 H18B 109.5
H18A C18 H18B 109.5
C4 C18 H18C 109.5
H18A C18 H18C 109.5
H18B C18 H18C 109.5
C4 C19 H19A 109.5
C4 C19 H19B 109.5
H19A C19 H19B 109.5
C4 C19 H19C 109.5
H19A C19 H19C 109.5
H19B C19 H19C 109.5
O1 C20 C10 109.94(18)
O1 C20 H20A 109.7
C10 C20 H20A 109.7
O1 C20 H20B 109.7
C10 C20 H20B 109.7
H20A C20 H20B 108.2
O4 C21 O3 123.4(2)
O4 C21 C22 124.4(2)
O3 C21 C22 112.2(2)
C21 C22 H22A 109.5
C21 C22 H22B 109.5
H22A C22 H22B 109.5
C21 C22 H22C 109.5
H22A C22 H22C 109.5
H22B C22 H22C 109.5
C21 C22 H22D 109.5
H22A C22 H22D 141.1
H22B C22 H22D 56.3
H22C C22 H22D 56.3
C21 C22 H22E 109.5
H22A C22 H22E 56.3
H22B C22 H22E 141.1
H22C C22 H22E 56.3
H22D C22 H22E 109.5
C21 C22 H22F 109.5
H22A C22 H22F 56.3
H22B C22 H22F 56.3
H22C C22 H22F 141.1
H22D C22 H22F 109.5
H22E C22 H22F 109.5
O7 C23 O6 123.6(2)
O7 C23 C24 125.7(2)
O6 C23 C24 110.7(2)
C23 C24 H24A 109.5
C23 C24 H24B 109.5
H24A C24 H24B 109.5
C23 C24 H24C 109.5
H24A C24 H24C 109.5
H24B C24 H24C 109.5
C23 C24 H24D 109.5
H24A C24 H24D 141.1
H24B C24 H24D 56.3
H24C C24 H24D 56.3
C23 C24 H24E 109.5
H24A C24 H24E 56.3
H24B C24 H24E 141.1
H24C C24 H24E 56.3
H24D C24 H24E 109.5
C23 C24 H24F 109.5
H24A C24 H24F 56.3
H24B C24 H24F 56.3
H24C C24 H24F 141.1
H24D C24 H24F 109.5
H24E C24 H24F 109.5
H0A O9 H0B 112(4)

loop_
_geom_bond_atom_site_label_1
_geom_bond_atom_site_label_2
_geom_bond_distance
O1 C7 1.438(3)
O1 C20 1.441(3)
O2 C1 1.428(3)
O2 H2O 0.8200
O3 C21 1.345(3)
O3 C6 1.464(3)
O4 C21 1.201(3)
O5 C7 1.396(3)
O5 H5O 0.8200
O6 C23 1.334(3)
O6 C15 1.449(3)
O7 C23 1.204(3)
O8 C17 1.435(4)
O8 C16 1.437(3)
C1 C2 1.518(4)
C1 C10 1.544(3)
C1 H1 0.9800
C2 C3 1.512(4)
C2 H2A 0.9700
C2 H2B 0.9700
C3 C4 1.531(4)
C3 H3A 0.9700
C3 H3B 0.9700
C4 C18 1.532(4)
C4 C19 1.536(4)
C4 C5 1.564(3)
C5 C6 1.531(3)
C5 C10 1.559(3)
C5 H5 0.9800
C6 C7 1.515(3)
C6 H6 0.9800
C7 C8 1.531(3)
C8 C14 1.542(3)
C8 C15 1.549(3)
C8 C9 1.566(3)
C9 C11 1.533(3)
C9 C10 1.550(3)
C9 H9 0.9800
C10 C20 1.530(3)
C11 C12 1.524(3)
C11 H11A 0.9700
C11 H11B 0.9700
C12 C13 1.539(3)
C12 H12A 0.9700
C12 H12B 0.9700
C13 C16 1.511(4)
C13 C14 1.518(4)
C13 H13 0.9800
C14 H14A 0.9700
C14 H14B 0.9700
C15 C16 1.530(3)
C15 H15 0.9800
C16 C17 1.448(4)
C17 H17A 0.9700
C17 H17B 0.9700
C18 H18A 0.9600
C18 H18B 0.9600
C18 H18C 0.9600
C19 H19A 0.9600
C19 H19B 0.9600
C19 H19C 0.9600
C20 H20A 0.9700
C20 H20B 0.9700
C21 C22 1.486(4)
C22 H22A 0.9600
C22 H22B 0.9600
C22 H22C 0.9600
C22 H22D 0.9600
C22 H22E 0.9600
C22 H22F 0.9600
C23 C24 1.481(4)
C24 H24A 0.9600
C24 H24B 0.9600
C24 H24C 0.9600
C24 H24D 0.9600
C24 H24E 0.9600
C24 H24F 0.9600
O9 H0A 0.827(10)
O9 H0B 0.822(10)

loop_
_geom_hbond_atom_site_label_D
_geom_hbond_atom_site_label_H
_geom_hbond_atom_site_label_A
_geom_hbond_site_symmetry_A
_geom_hbond_distance_DH
_geom_hbond_distance_HA
_geom_hbond_distance_DA
_geom_hbond_angle_DHA
_geom_hbond_publ_flag
O2 H2O O9 3_645 0.82 2.03 2.842(3) 170 yes
O5 H5O O4 . 0.82 2.15 2.879(3) 147 yes
O9 H0B O5 1_455 0.822(10) 2.37(3) 3.135(3) 156(6) yes
O9 H0A O7 . 0.827(10) 2.038(11) 2.864(3) 176(4) yes

loop_
_geom_torsion_atom_site_label_1
_geom_torsion_atom_site_label_2
_geom_torsion_atom_site_label_3
_geom_torsion_atom_site_label_4
_geom_torsion
O2 C1 C2 C3 -63.3(3)
C10 C1 C2 C3 57.6(3)
C1 C2 C3 C4 -62.6(3)
C2 C3 C4 C18 171.8(2)
C2 C3 C4 C19 -71.3(3)
C2 C3 C4 C5 54.8(3)
C3 C4 C5 C6 -173.5(2)
C18 C4 C5 C6 68.9(3)
C19 C4 C5 C6 -51.1(3)
C3 C4 C5 C10 -46.5(3)
C18 C4 C5 C10 -164.1(2)
C19 C4 C5 C10 75.9(3)
C21 O3 C6 C7 -91.0(2)
C21 O3 C6 C5 146.0(2)
C10 C5 C6 O3 133.77(18)
C4 C5 C6 O3 -94.5(2)
C10 C5 C6 C7 9.5(2)
C4 C5 C6 C7 141.2(2)
C20 O1 C7 O5 -174.78(17)
C20 O1 C7 C6 65.8(2)
C20 O1 C7 C8 -57.3(2)
O3 C6 C7 O5 56.6(2)
C5 C6 C7 O5 179.24(18)
O3 C6 C7 O1 170.80(16)
C5 C6 C7 O1 -66.6(2)
O3 C6 C7 C8 -70.2(2)
C5 C6 C7 C8 52.4(3)
O5 C7 C8 C14 53.9(2)
O1 C7 C8 C14 -61.2(2)
C6 C7 C8 C14 -177.4(2)
O5 C7 C8 C15 -58.8(2)
O1 C7 C8 C15 -173.91(17)
C6 C7 C8 C15 69.9(3)
O5 C7 C8 C9 175.99(17)
O1 C7 C8 C9 60.9(2)
C6 C7 C8 C9 -55.3(2)
C7 C8 C9 C11 -132.55(19)
C14 C8 C9 C11 -10.2(3)
C15 C8 C9 C11 99.7(2)
C7 C8 C9 C10 -3.7(2)
C14 C8 C9 C10 118.6(2)
C15 C8 C9 C10 -131.42(19)
O2 C1 C10 C20 -164.56(19)
C2 C1 C10 C20 75.3(3)
O2 C1 C10 C9 -46.5(2)
C2 C1 C10 C9 -166.7(2)
O2 C1 C10 C5 72.4(2)
C2 C1 C10 C5 -47.8(3)
C11 C9 C10 C20 70.9(2)
C8 C9 C10 C20 -55.2(2)
C11 C9 C10 C1 -50.0(3)
C8 C9 C10 C1 -176.12(18)
C11 C9 C10 C5 -171.2(2)
C8 C9 C10 C5 62.7(2)
C6 C5 C10 C20 49.3(2)
C4 C5 C10 C20 -79.7(2)
C6 C5 C10 C1 173.08(18)
C4 C5 C10 C1 44.0(3)
C6 C5 C10 C9 -66.3(2)
C4 C5 C10 C9 164.59(19)
C10 C9 C11 C12 -171.3(2)
C8 C9 C11 C12 -45.9(3)
C9 C11 C12 C13 43.7(3)
C11 C12 C13 C16 -94.9(3)
C11 C12 C13 C14 16.2(3)
C16 C13 C14 C8 47.9(2)
C12 C13 C14 C8 -70.5(2)
C7 C8 C14 C13 -171.94(19)
C15 C8 C14 C13 -49.6(2)
C9 C8 C14 C13 67.5(2)
C23 O6 C15 C16 -99.3(2)
C23 O6 C15 C8 145.2(2)
C7 C8 C15 O6 -89.1(2)
C14 C8 C15 O6 151.66(18)
C9 C8 C15 O6 34.6(2)
C7 C8 C15 C16 151.1(2)
C14 C8 C15 C16 31.8(2)
C9 C8 C15 C16 -85.2(2)
C17 O8 C16 C13 116.2(3)
C17 O8 C16 C15 -115.2(3)
C14 C13 C16 O8 104.9(3)
C12 C13 C16 O8 -138.5(2)
C14 C13 C16 C17 175.5(3)
C12 C13 C16 C17 -67.9(4)
C14 C13 C16 C15 -27.5(2)
C12 C13 C16 C15 89.0(2)
O6 C15 C16 O8 103.9(3)
C8 C15 C16 O8 -136.4(2)
O6 C15 C16 C17 34.7(3)
C8 C15 C16 C17 154.3(3)
O6 C15 C16 C13 -122.7(2)
C8 C15 C16 C13 -3.1(2)
C13 C16 C17 O8 -104.0(3)
C15 C16 C17 O8 102.5(3)
C7 O1 C20 C10 -5.9(3)
C1 C10 C20 O1 -177.00(17)
C9 C10 C20 O1 62.8(2)
C5 C10 C20 O1 -53.4(2)
C6 O3 C21 O4 8.3(4)
C6 O3 C21 C22 -172.5(2)
C15 O6 C23 O7 5.4(4)
C15 O6 C23 C24 -174.8(2)
